data_4120388
loop_
_publ_author_name
'Jaeyune Ryu'
'Jaesung Kwak'
'Kwangmin Shin'
'Donggun Lee'
'Sukbok Chang'

_publ_section_title
;
 Ir(III)-Catalyzed Mild C-H Amidation of Arenes and Alkenes: An Efficient
 Usage of Acyl Azides as the Nitrogen Source
;
_journal_name_full 'Journal of the American Chemical Society'
_journal_page_first 12861
_journal_page_last 12868
_journal_paper_doi 10.1021/ja406383h
_journal_volume 135
_journal_year 2013
_chemical_formula_moiety 'C15 H19 N3 O4'
_chemical_formula_sum 'C15 H19 N3 O4'
_chemical_formula_weight 305.33
_chemical_name_systematic
; 
 ? 
;
_space_group_IT_number 148
_symmetry_cell_setting rhombohedral
_symmetry_space_group_name_Hall '-P 3*'
_symmetry_space_group_name_H-M 'R -3 :R'
_atom_sites_solution_hydrogens geom
_atom_sites_solution_primary direct
_atom_sites_solution_secondary difmap
_audit_creation_method SHELXTL
_cell_angle_alpha 113.28
_cell_angle_beta 113.28
_cell_angle_gamma 113.28
_cell_formula_units_Z 6
_cell_length_a 15.5832(8)
_cell_length_b 15.5832(8)
_cell_length_c 15.5832(8)
_cell_measurement_reflns_used 3841
_cell_measurement_temperature 200(2)
_cell_measurement_theta_max 23.58
_cell_measurement_theta_min 2.45
_cell_volume 2416.9(2)
_computing_cell_refinement 'Bruker SMART'
_computing_data_collection 'Bruker SMART'
_computing_data_reduction 'Bruker SAINT'
_computing_molecular_graphics 'Bruker SHELXTL'
_computing_publication_material 'Bruker SHELXTL'
_computing_structure_refinement 'Bruker SHELXTL'
_computing_structure_solution 'Bruker SHELXTL'
_diffrn_ambient_temperature 200(2)
_diffrn_measured_fraction_theta_full 0.998
_diffrn_measured_fraction_theta_max 0.998
_diffrn_measurement_device_type 'CCD area detector'
_diffrn_measurement_method 'phi and omega scans'
_diffrn_radiation_monochromator graphite
_diffrn_radiation_source 'fine-focus sealed tube'
_diffrn_radiation_type MoK\a
_diffrn_radiation_wavelength 0.71073
_diffrn_reflns_av_R_equivalents 0.0483
_diffrn_reflns_av_sigmaI/netI 0.0543
_diffrn_reflns_limit_h_max 18
_diffrn_reflns_limit_h_min -19
_diffrn_reflns_limit_k_max 18
_diffrn_reflns_limit_k_min -19
_diffrn_reflns_limit_l_max 13
_diffrn_reflns_limit_l_min -19
_diffrn_reflns_number 15391
_diffrn_reflns_theta_full 26.04
_diffrn_reflns_theta_max 26.04
_diffrn_reflns_theta_min 1.56
_exptl_absorpt_coefficient_mu 0.093
_exptl_absorpt_correction_type none
_exptl_crystal_colour yellow
_exptl_crystal_density_diffrn 1.259
_exptl_crystal_description block
_exptl_crystal_F_000 972
_exptl_crystal_size_max 0.29
_exptl_crystal_size_mid 0.22
_exptl_crystal_size_min 0.22
_refine_diff_density_max 0.450
_refine_diff_density_min -0.547
_refine_diff_density_rms 0.083
_refine_ls_extinction_method none
_refine_ls_goodness_of_fit_ref 0.925
_refine_ls_hydrogen_treatment constr
_refine_ls_matrix_type full
_refine_ls_number_parameters 203
_refine_ls_number_reflns 3184
_refine_ls_number_restraints 0
_refine_ls_restrained_S_all 0.925
_refine_ls_R_factor_all 0.0979
_refine_ls_R_factor_gt 0.0520
_refine_ls_shift/su_max 0.000
_refine_ls_shift/su_mean 0.000
_refine_ls_structure_factor_coef Fsqd
_refine_ls_weighting_details 'calc w=1/[\s^2^(Fo^2^)+(0.1073P)^2^+0.0000P] where P=(Fo^2^+2Fc^2^)/3'
_refine_ls_weighting_scheme calc
_refine_ls_wR_factor_gt 0.1416
_refine_ls_wR_factor_ref 0.1836
_reflns_number_gt 1766
_reflns_number_total 3184
_reflns_threshold_expression >2sigma(I)
_cod_data_source_file ja406383h_si_002.cif
_cod_data_source_block No1
_cod_original_cell_volume 2417.2(2)
_cod_original_sg_symbol_H-M 'R -3'
_cod_database_code 4120388

loop_
_symmetry_equiv_pos_as_xyz
'x, y, z'
'z, x, y'
'y, z, x'
'-x, -y, -z'
'-z, -x, -y'
'-y, -z, -x'

loop_
_atom_site_label
_atom_site_type_symbol
_atom_site_fract_x
_atom_site_fract_y
_atom_site_fract_z
_atom_site_U_iso_or_equiv
_atom_site_adp_type
_atom_site_occupancy
_atom_site_symmetry_multiplicity
_atom_site_calc_flag
_atom_site_refinement_flags
O1 O 0.11154(17) 0.83728(17) 0.72095(17) 0.0527(5) Uani 1 1 d .
C1 C 0.1364(2) 0.7702(2) 0.7121(2) 0.0399(6) Uani 1 1 d .
C2 C 0.0406(2) 0.6387(2) 0.6502(2) 0.0383(6) Uani 1 1 d .
C3 C -0.0822(2) 0.5836(2) 0.5705(2) 0.0440(6) Uani 1 1 d .
H3 H -0.1025 0.6283 0.5541 0.053 Uiso 1 1 calc R
C4 C -0.1754(2) 0.4645(3) 0.5146(2) 0.0484(7) Uani 1 1 d .
H4 H -0.2596 0.4264 0.4598 0.058 Uiso 1 1 calc R
C5 C -0.1423(2) 0.4026(2) 0.5409(2) 0.0443(7) Uani 1 1 d .
N1 N -0.2394(2) 0.2774(2) 0.4860(2) 0.0574(7) Uani 1 1 d .
O2 O -0.3447(2) 0.2386(2) 0.4327(2) 0.0820(8) Uani 1 1 d .
O3 O -0.2115(2) 0.2168(2) 0.4953(2) 0.0815(7) Uani 1 1 d .
C6 C -0.0216(2) 0.4529(3) 0.6173(2) 0.0459(7) Uani 1 1 d .
H6 H -0.0022 0.4070 0.6320 0.055 Uiso 1 1 calc R
C7 C 0.0703(2) 0.5721(2) 0.6720(2) 0.0442(7) Uani 1 1 d .
H7 H 0.1543 0.6088 0.7247 0.053 Uiso 1 1 calc R
N2 N 0.25109(18) 0.81031(19) 0.75877(19) 0.0430(6) Uani 1 1 d .
H2A H 0.2417 0.7591 0.6933 0.052 Uiso 1 1 d R
C8 C 0.3492(2) 0.9287(2) 0.8185(2) 0.0420(6) Uani 1 1 d .
H8 H 0.3354 0.9850 0.8299 0.050 Uiso 1 1 calc R
C9 C 0.4620(2) 0.9708(2) 0.8617(2) 0.0402(6) Uani 1 1 d .
C10 C 0.5616(3) 1.1030(2) 0.9283(3) 0.0519(7) Uani 1 1 d .
H10A H 0.5314 1.1473 0.9403 0.078 Uiso 1 1 calc R
H10B H 0.5851 1.1074 0.8794 0.078 Uiso 1 1 calc R
H10C H 0.6336 1.1407 1.0088 0.078 Uiso 1 1 calc R
C11 C 0.4901(2) 0.8870(2) 0.8470(2) 0.0410(6) Uani 1 1 d .
O4 O 0.41609(16) 0.78371(16) 0.81232(18) 0.0503(5) Uani 1 1 d .
N3 N 0.59821(19) 0.92991(19) 0.8747(2) 0.0425(5) Uani 1 1 d .
H3B H 0.5953 0.9432 0.8215 0.051 Uiso 1 1 d R
C12 C 0.6482(2) 0.8655(2) 0.8723(3) 0.0436(7) Uani 1 1 d .
C13 C 0.5613(3) 0.7402(3) 0.7443(3) 0.0650(9) Uani 1 1 d .
H13A H 0.4846 0.6852 0.7252 0.097 Uiso 1 1 calc R
H13B H 0.6007 0.7045 0.7424 0.097 Uiso 1 1 calc R
H13C H 0.5428 0.7504 0.6829 0.097 Uiso 1 1 calc R
C14 C 0.6681(3) 0.8512(3) 0.9677(3) 0.0502(7) Uani 1 1 d .
H14A H 0.7238 0.9327 1.0492 0.075 Uiso 1 1 calc R
H14B H 0.7046 0.8125 0.9695 0.075 Uiso 1 1 calc R
H14C H 0.5887 0.7993 0.9460 0.075 Uiso 1 1 calc R
C15 C 0.7714(3) 0.9495(3) 0.9079(3) 0.0621(9) Uani 1 1 d .
H15A H 0.7585 0.9614 0.8481 0.093 Uiso 1 1 calc R
H15B H 0.8089 0.9118 0.9080 0.093 Uiso 1 1 calc R
H15C H 0.8262 1.0295 0.9904 0.093 Uiso 1 1 calc R

loop_
_atom_site_aniso_label
_atom_site_aniso_U_11
_atom_site_aniso_U_22
_atom_site_aniso_U_33
_atom_site_aniso_U_23
_atom_site_aniso_U_13
_atom_site_aniso_U_12
O1 0.0503(12) 0.0572(12) 0.0639(13) 0.0419(11) 0.0367(10) 0.0415(10)
C1 0.0412(15) 0.0514(16) 0.0415(15) 0.0334(13) 0.0296(13) 0.0333(14)
C2 0.0374(14) 0.0478(15) 0.0368(14) 0.0282(13) 0.0269(12) 0.0289(13)
C3 0.0419(16) 0.0544(17) 0.0441(15) 0.0348(14) 0.0283(13) 0.0338(14)
C4 0.0375(15) 0.0615(19) 0.0423(16) 0.0333(15) 0.0250(13) 0.0316(15)
C5 0.0391(15) 0.0458(16) 0.0423(15) 0.0278(13) 0.0288(13) 0.0230(13)
N1 0.0513(17) 0.0598(17) 0.0585(16) 0.0397(14) 0.0393(14) 0.0302(14)
O2 0.0453(14) 0.0798(17) 0.0930(18) 0.0559(15) 0.0416(13) 0.0279(13)
O3 0.0770(16) 0.0654(16) 0.112(2) 0.0655(16) 0.0634(16) 0.0436(14)
C6 0.0472(17) 0.0512(17) 0.0527(17) 0.0382(14) 0.0348(14) 0.0340(14)
C7 0.0388(15) 0.0535(17) 0.0494(16) 0.0356(14) 0.0293(13) 0.0331(14)
N2 0.0412(13) 0.0432(13) 0.0451(13) 0.0267(11) 0.0306(11) 0.0277(11)
C8 0.0476(16) 0.0434(16) 0.0493(16) 0.0323(13) 0.0347(14) 0.0334(14)
C9 0.0419(15) 0.0400(15) 0.0460(15) 0.0296(13) 0.0301(13) 0.0283(13)
C10 0.0557(18) 0.0469(17) 0.0655(19) 0.0380(16) 0.0432(16) 0.0364(15)
C11 0.0401(15) 0.0430(15) 0.0473(16) 0.0322(13) 0.0295(13) 0.0282(13)
O4 0.0440(11) 0.0450(11) 0.0753(13) 0.0425(10) 0.0415(10) 0.0314(9)
N3 0.0444(13) 0.0520(14) 0.0590(14) 0.0438(12) 0.0383(12) 0.0365(11)
C12 0.0461(16) 0.0493(16) 0.0587(17) 0.0402(15) 0.0384(14) 0.0364(14)
C13 0.073(2) 0.070(2) 0.062(2) 0.0394(18) 0.0456(18) 0.0560(19)
C14 0.0547(18) 0.0581(18) 0.0655(19) 0.0479(16) 0.0428(16) 0.0426(16)
C15 0.0605(19) 0.081(2) 0.102(3) 0.075(2) 0.063(2) 0.0555(18)

loop_
_atom_type_symbol
_atom_type_description
_atom_type_scat_dispersion_real
_atom_type_scat_dispersion_imag
_atom_type_scat_source
C C 0.0033 0.0016 'International Tables Vol C Tables 4.2.6.8 and 6.1.1.4'
H H 0.0000 0.0000 'International Tables Vol C Tables 4.2.6.8 and 6.1.1.4'
N N 0.0061 0.0033 'International Tables Vol C Tables 4.2.6.8 and 6.1.1.4'
O O 0.0106 0.0060 'International Tables Vol C Tables 4.2.6.8 and 6.1.1.4'

loop_
_geom_angle_atom_site_label_1
_geom_angle_atom_site_label_2
_geom_angle_atom_site_label_3
_geom_angle
O1 C1 N2 122.8(2)
O1 C1 C2 121.0(2)
N2 C1 C2 116.2(2)
C3 C2 C7 119.6(2)
C3 C2 C1 117.7(2)
C7 C2 C1 122.7(2)
C4 C3 C2 120.9(2)
C4 C3 H3 119.6
C2 C3 H3 119.6
C5 C4 C3 117.9(2)
C5 C4 H4 121.1
C3 C4 H4 121.1
C6 C5 C4 123.1(2)
C6 C5 N1 117.8(3)
C4 C5 N1 119.0(3)
O3 N1 O2 123.0(3)
O3 N1 C5 118.6(3)
O2 N1 C5 118.4(3)
C5 C6 C7 118.0(2)
C5 C6 H6 121.0
C7 C6 H6 121.0
C6 C7 C2 120.4(2)
C6 C7 H7 119.8
C2 C7 H7 119.8
C1 N2 C8 123.2(2)
C1 N2 H2A 105.9
C8 N2 H2A 106.0
C9 C8 N2 125.3(2)
C9 C8 H8 117.4
N2 C8 H8 117.4
C8 C9 C10 119.9(2)
C8 C9 C11 120.1(2)
C10 C9 C11 120.0(2)
C9 C10 H10A 109.5
C9 C10 H10B 109.5
H10A C10 H10B 109.5
C9 C10 H10C 109.5
H10A C10 H10C 109.5
H10B C10 H10C 109.5
O4 C11 N3 122.8(2)
O4 C11 C9 121.1(2)
N3 C11 C9 116.1(2)
C11 N3 C12 125.6(2)
C11 N3 H3B 105.2
C12 N3 H3B 105.4
N3 C12 C15 105.8(2)
N3 C12 C14 108.9(2)
C15 C12 C14 109.7(2)
N3 C12 C13 111.1(2)
C15 C12 C13 110.5(2)
C14 C12 C13 110.7(2)
C12 C13 H13A 109.5
C12 C13 H13B 109.5
H13A C13 H13B 109.5
C12 C13 H13C 109.5
H13A C13 H13C 109.5
H13B C13 H13C 109.5
C12 C14 H14A 109.5
C12 C14 H14B 109.5
H14A C14 H14B 109.5
C12 C14 H14C 109.5
H14A C14 H14C 109.5
H14B C14 H14C 109.5
C12 C15 H15A 109.5
C12 C15 H15B 109.5
H15A C15 H15B 109.5
C12 C15 H15C 109.5
H15A C15 H15C 109.5
H15B C15 H15C 109.5

loop_
_geom_bond_atom_site_label_1
_geom_bond_atom_site_label_2
_geom_bond_distance
O1 C1 1.229(3)
C1 N2 1.358(3)
C1 C2 1.497(4)
C2 C3 1.385(3)
C2 C7 1.395(3)
C3 C4 1.380(4)
C3 H3 0.9500
C4 C5 1.379(4)
C4 H4 0.9500
C5 C6 1.377(4)
C5 N1 1.467(3)
N1 O3 1.219(3)
N1 O2 1.220(3)
C6 C7 1.382(4)
C6 H6 0.9500
C7 H7 0.9500
N2 C8 1.377(3)
N2 H2A 0.9200
C8 C9 1.334(3)
C8 H8 0.9500
C9 C10 1.497(3)
C9 C11 1.499(3)
C10 H10A 0.9800
C10 H10B 0.9800
C10 H10C 0.9800
C11 O4 1.251(3)
C11 N3 1.333(3)
N3 C12 1.492(3)
N3 H3B 0.9200
C12 C15 1.518(4)
C12 C14 1.520(3)
C12 C13 1.524(4)
C13 H13A 0.9800
C13 H13B 0.9800
C13 H13C 0.9800
C14 H14A 0.9800
C14 H14B 0.9800
C14 H14C 0.9800
C15 H15A 0.9800
C15 H15B 0.9800
C15 H15C 0.9800

loop_
_geom_torsion_atom_site_label_1
_geom_torsion_atom_site_label_2
_geom_torsion_atom_site_label_3
_geom_torsion_atom_site_label_4
_geom_torsion
O1 C1 C2 C3 20.1(3)
N2 C1 C2 C3 -160.9(2)
O1 C1 C2 C7 -158.4(2)
N2 C1 C2 C7 20.5(3)
C7 C2 C3 C4 1.6(4)
C1 C2 C3 C4 -177.0(2)
C2 C3 C4 C5 0.1(4)
C3 C4 C5 C6 -1.6(4)
C3 C4 C5 N1 177.9(2)
C6 C5 N1 O3 -10.5(4)
C4 C5 N1 O3 169.9(3)
C6 C5 N1 O2 169.8(2)
C4 C5 N1 O2 -9.8(4)
C4 C5 C6 C7 1.4(4)
N1 C5 C6 C7 -178.2(2)
C5 C6 C7 C2 0.4(4)
C3 C2 C7 C6 -1.8(4)
C1 C2 C7 C6 176.7(2)
O1 C1 N2 C8 -0.9(4)
C2 C1 N2 C8 -179.8(2)
C1 N2 C8 C9 -177.4(2)
N2 C8 C9 C10 -178.3(2)
N2 C8 C9 C11 -0.1(4)
C8 C9 C11 O4 -11.3(4)
C10 C9 C11 O4 166.9(2)
C8 C9 C11 N3 169.7(2)
C10 C9 C11 N3 -12.1(3)
O4 C11 N3 C12 -1.8(4)
C9 C11 N3 C12 177.2(2)
C11 N3 C12 C15 178.8(3)
C11 N3 C12 C14 -63.3(3)
C11 N3 C12 C13 58.8(3)
